data_7226791
loop_
_publ_author_name
'Gai, Rafaela'
'do Carmo Pinheiro, Roberto'
'Neto, Jos\'e S. S.'
'Iglesias, Bernardo A.'
'Acunha, Thiago V.'
'Back, Davi F.'
'Zeni, Gilson'

_publ_section_title
;
 The intramolecular 5-exo, 7-endo-dig transition metal-free cyclization
 sequence of (2-alkynylphenyl) benzyl ethers: synthesis of seven-membered
 fused benzo[b]furans
;
_journal_issue 24
_journal_name_full 'Green Chem.'
_journal_page_first 6648
_journal_paper_doi 10.1039/C6GC02423H
_journal_volume 18
_journal_year 2016
_chemical_formula_moiety 'C29 H19 F O'
_chemical_formula_sum 'C29 H19 F O'
_chemical_formula_weight 402.44
_chemical_melting_point ?
_chemical_name_common 'fluorophenyl phenyl benzo cyclohepta benzofuran'
_chemical_name_systematic
;
5a-(4- fluorophenyl)-6- phenyl-5aH-benzo[4,5]cyclohepta[1,2-b]benzofuran
;
_space_group_IT_number 2
_symmetry_cell_setting triclinic
_symmetry_space_group_name_Hall '-P 1'
_symmetry_space_group_name_H-M 'P -1'
_atom_sites_solution_hydrogens geom
_atom_sites_solution_primary direct
_atom_sites_solution_secondary difmap
_audit_conform_dict_location ftp://ftp.iucr.org/pub/cif_core.dic
_audit_conform_dict_name cif_core.dic
_audit_conform_dict_version 2.3
_audit_creation_date 2016-05-23T09:15:33-00:00
_audit_creation_method 'WinGX routine CIF_UPDATE'
_audit_update_record
;
2016-06-15 deposited with the CCDC.
2016-10-12 downloaded from the CCDC.
;
_cell_angle_alpha 111.827(18)
_cell_angle_beta 92.561(18)
_cell_angle_gamma 104.099(12)
_cell_formula_units_Z 4
_cell_length_a 11.309(2)
_cell_length_b 12.473(3)
_cell_length_c 16.361(4)
_cell_measurement_reflns_used 9857
_cell_measurement_temperature 296(2)
_cell_measurement_theta_max 66.588
_cell_measurement_theta_min 2.998
_cell_volume 2054.3(9)
_computing_cell_refinement 'SAINT V8.34A (Bruker AXS Inc., 2013)'
_computing_data_collection 'Bruker Instrument Service v4.2.7'
_computing_data_reduction 'SAINT V8.34A (Bruker AXS Inc., 2013)'
_computing_molecular_graphics 'Diamond (version 3.2i; Crystal Impact G'
_computing_structure_refinement 'SHELXL-97 (Sheldrick, 1997)'
_computing_structure_solution 'SHELXL97 (Sheldrick, 1997)'
_diffrn_ambient_temperature 296(2)
_diffrn_detector_area_resol_mean 10.4167
_diffrn_measured_fraction_theta_full 0.997
_diffrn_measured_fraction_theta_max 0.997
_diffrn_measurement_device_type 'Bruker D8 Quest Photon 100 diffractometer'
_diffrn_measurement_method '2\% \f & \w scans'
_diffrn_radiation_monochromator 'Montel type 2-dim beam shaping X ray optics'
_diffrn_radiation_type CuK\a
_diffrn_radiation_wavelength 1.54178
_diffrn_reflns_av_R_equivalents 0.0596
_diffrn_reflns_av_unetI/netI 0.0433
_diffrn_reflns_limit_h_max 13
_diffrn_reflns_limit_h_min -13
_diffrn_reflns_limit_k_max 15
_diffrn_reflns_limit_k_min -15
_diffrn_reflns_limit_l_max 20
_diffrn_reflns_limit_l_min -20
_diffrn_reflns_number 55020
_diffrn_reflns_theta_full 72.31
_diffrn_reflns_theta_max 72.31
_diffrn_reflns_theta_min 2.94
_diffrn_source 'micro-focus tube'
_diffrn_standards_decay_% none
_diffrn_standards_interval_count none
_diffrn_standards_interval_time none
_diffrn_standards_number none
_exptl_absorpt_coefficient_mu 0.666
_exptl_absorpt_correction_T_max 0.9403
_exptl_absorpt_correction_T_min 0.8883
_exptl_absorpt_correction_type multi-scan
_exptl_absorpt_process_details
;
SADABS (version 2012/1; Bruker, 2012) was used to perform the numerical
        absorption correction based on the indexed faces of the crystal.
;
_exptl_crystal_colour colourless
_exptl_crystal_density_diffrn 1.301
_exptl_crystal_density_meas ?
_exptl_crystal_density_method 'not measured'
_exptl_crystal_description cubic
_exptl_crystal_F_000 840
_exptl_crystal_recrystallization_method 'Re-crystallisation from solvent'
_exptl_crystal_size_max 0.2
_exptl_crystal_size_mid 0.12
_exptl_crystal_size_min 0.11
_refine_diff_density_max 0.153
_refine_diff_density_min -0.155
_refine_diff_density_rms 0.036
_refine_ls_extinction_coef 0.0037(2)
_refine_ls_extinction_expression Fc^*^=kFc[1+0.001xFc^2^\l^3^/sin(2\q)]^-1/4^
_refine_ls_extinction_method SHELXL
_refine_ls_goodness_of_fit_ref 1.013
_refine_ls_hydrogen_treatment constr
_refine_ls_matrix_type full
_refine_ls_number_parameters 560
_refine_ls_number_reflns 8088
_refine_ls_number_restraints 0
_refine_ls_restrained_S_all 1.013
_refine_ls_R_factor_all 0.1016
_refine_ls_R_factor_gt 0.0508
_refine_ls_shift/su_max 0
_refine_ls_shift/su_mean 0
_refine_ls_structure_factor_coef Fsqd
_refine_ls_weighting_details 'calc w=1/[\s^2^(Fo^2^)+(0.0497P)^2^+0.4773P] where P=(Fo^2^+2Fc^2^)/3'
_refine_ls_weighting_scheme calc
_refine_ls_wR_factor_gt 0.1069
_refine_ls_wR_factor_ref 0.1292
_reflns_number_gt 4794
_reflns_number_total 8088
_reflns_threshold_expression >2sigma(I)
_cod_data_source_file c6gc02423h2.cif
_cod_data_source_block test2
_cod_depositor_comments
;
The following automatic conversions were performed:

'_chemical_melting_point' value 'none' was changed to '?' - the value
is undefined or not given.

'_exptl_crystal_density_meas' value 'none' was changed to '?' - the
value is perceived as not measured.

Automatic conversion script
Id: cif_fix_values 4268 2015-11-12 08:31:59Z antanas 

 Adding full bibliography for 7226790--7226792.cif.

2017-03-04
Z value and formula fixed to values more according to usual
chemical conventions.                 miguel
;
_cod_original_formula_sum 'C58 H38 F2 O2'
_cod_original_formula_weight 804.88
_cod_original_formula_moiety 'C58 H38 F2 O2'
_cod_original_formula_units_Z 2
_cod_original_cell_volume 2054.3(8)
_cod_original_sg_symbol_Hall -P1
_cod_original_sg_symbol_H-M P-1
_cod_database_code 7226791
_solvent_exptl_crystal_recrystallization_method MeOH/CH2Cl2

loop_
_symmetry_equiv_pos_as_xyz
'x, y, z'
'-x, -y, -z'

loop_
_atom_site_label
_atom_site_type_symbol
_atom_site_fract_x
_atom_site_fract_y
_atom_site_fract_z
_atom_site_U_iso_or_equiv
_atom_site_adp_type
_atom_site_occupancy
_atom_site_symmetry_multiplicity
_atom_site_calc_flag
_atom_site_refinement_flags
O1 O 0.06949(13) 0.69690(13) 0.29988(10) 0.0551(4) Uani 1 1 d .
O2 O 0.81562(13) 1.16273(13) 0.33693(10) 0.0549(4) Uani 1 1 d .
F1 F 0.49944(14) 0.61865(15) 0.50131(10) 0.0895(5) Uani 1 1 d .
F2 F 0.59821(15) 0.90512(15) 0.57885(10) 0.0900(5) Uani 1 1 d .
C24 C 0.21975(18) 0.59793(18) 0.32178(14) 0.0453(5) Uani 1 1 d .
C46 C 0.66447(19) 1.0005(2) 0.21897(14) 0.0479(5) Uani 1 1 d .
C53 C 0.71230(19) 0.99687(19) 0.37275(14) 0.0460(5) Uani 1 1 d .
C17 C 0.14594(19) 0.58588(19) 0.16771(14) 0.0487(5) Uani 1 1 d .
C54 C 0.5957(2) 0.92279(19) 0.36432(15) 0.0523(6) Uani 1 1 d .
H54 H 0.5422 0.8934 0.3112 0.063 Uiso 1 1 calc R
C8 C 0.00052(19) 0.4852(2) 0.24779(14) 0.0493(5) Uani 1 1 d .
C37 C 0.8686(2) 0.9810(2) 0.26703(14) 0.0507(5) Uani 1 1 d .
C18 C 0.18230(19) 0.70071(19) 0.15423(15) 0.0509(5) Uani 1 1 d .
C47 C 0.61808(19) 1.0966(2) 0.20777(15) 0.0506(5) Uani 1 1 d .
C30 C 0.76045(19) 1.03116(18) 0.29765(14) 0.0468(5) Uani 1 1 d .
C10 C 0.0600(2) 0.3085(2) 0.14217(15) 0.0536(6) Uani 1 1 d .
C7 C -0.08155(19) 0.5400(2) 0.30507(15) 0.0524(6) Uani 1 1 d .
C16 C 0.1572(2) 0.4857(2) 0.10267(15) 0.0544(6) Uani 1 1 d .
H16 H 0.1803 0.4966 0.0518 0.065 Uiso 1 1 calc R
C48 C 0.5708(2) 1.17238(19) 0.27551(16) 0.0545(6) Uani 1 1 d .
H48 H 0.5756 1.1684 0.3312 0.065 Uiso 1 1 calc R
C15 C 0.1401(2) 0.3632(2) 0.09690(14) 0.0528(6) Uani 1 1 d .
C1 C 0.11229(19) 0.58883(18) 0.25652(14) 0.0469(5) Uani 1 1 d .
C9 C -0.0165(2) 0.3680(2) 0.20110(15) 0.0564(6) Uani 1 1 d .
H9 H -0.0877 0.3174 0.2074 0.068 Uiso 1 1 calc R
C23 C 0.2622(2) 0.8036(2) 0.21839(16) 0.0559(6) Uani 1 1 d .
H23 H 0.2871 0.8038 0.2734 0.067 Uiso 1 1 calc R
C2 C -0.0379(2) 0.6624(2) 0.33211(15) 0.0532(6) Uani 1 1 d .
C45 C 0.6136(2) 0.8858(2) 0.16181(15) 0.0556(6) Uani 1 1 d .
H45 H 0.5531 0.8758 0.1171 0.067 Uiso 1 1 calc R
C31 C 0.9419(2) 1.1853(2) 0.34171(16) 0.0565(6) Uani 1 1 d .
C39 C 0.7535(3) 0.7643(2) 0.18281(15) 0.0611(6) Uani 1 1 d .
C56 C 0.6360(3) 0.9351(2) 0.51042(16) 0.0619(6) Uani 1 1 d .
C29 C 0.2131(2) 0.6373(2) 0.41191(15) 0.0581(6) Uani 1 1 d .
H29 H 0.1438 0.6598 0.4322 0.07 Uiso 1 1 calc R
C36 C 0.9785(2) 1.0829(2) 0.30288(16) 0.0578(6) Uani 1 1 d .
C25 C 0.3234(2) 0.5646(2) 0.29377(16) 0.0606(6) Uani 1 1 d .
H25 H 0.3302 0.5375 0.2335 0.073 Uiso 1 1 calc R
C55 C 0.5569(2) 0.8913(2) 0.43355(16) 0.0591(6) Uani 1 1 d .
H55 H 0.4784 0.8412 0.4273 0.071 Uiso 1 1 calc R
C38 C 0.8623(2) 0.8659(2) 0.22014(15) 0.0610(6) Uani 1 1 d .
H38 H 0.9373 0.8489 0.2103 0.073 Uiso 1 1 calc R
C44 C 0.6373(2) 0.7742(2) 0.15806(15) 0.0588(6) Uani 1 1 d .
C22 C 0.3053(2) 0.9059(2) 0.20213(18) 0.0644(7) Uani 1 1 d .
H22 H 0.3597 0.974 0.2458 0.077 Uiso 1 1 calc R
C27 C 0.4067(2) 0.6102(2) 0.44154(17) 0.0605(6) Uani 1 1 d .
C58 C 0.7890(2) 1.0394(2) 0.45333(15) 0.0635(7) Uani 1 1 d .
H58 H 0.868 1.0893 0.4604 0.076 Uiso 1 1 calc R
C28 C 0.3061(2) 0.6440(2) 0.47241(16) 0.0645(7) Uani 1 1 d .
H28 H 0.3004 0.6711 0.5329 0.077 Uiso 1 1 calc R
C3 C -0.0962(2) 0.7423(2) 0.38490(17) 0.0666(7) Uani 1 1 d .
H3 H -0.0656 0.8249 0.4017 0.08 Uiso 1 1 calc R
C57 C 0.7517(3) 1.0099(2) 0.52302(16) 0.0699(7) Uani 1 1 d .
H57 H 0.8036 1.04 0.577 0.084 Uiso 1 1 calc R
C26 C 0.4178(2) 0.5707(2) 0.35386(17) 0.0674(7) Uani 1 1 d .
H26 H 0.4875 0.5481 0.3344 0.081 Uiso 1 1 calc R
C11 C 0.0488(3) 0.1877(2) 0.12580(17) 0.0678(7) Uani 1 1 d .
H11 H -0.0062 0.1493 0.1536 0.081 Uiso 1 1 calc R
C6 C -0.1888(2) 0.4919(3) 0.33230(17) 0.0687(7) Uani 1 1 d .
H6 H -0.22 0.4091 0.3142 0.082 Uiso 1 1 calc R
C49 C 0.5171(2) 1.2530(2) 0.2619(2) 0.0700(7) Uani 1 1 d .
H49 H 0.4848 1.302 0.3078 0.084 Uiso 1 1 calc R
C32 C 1.0232(2) 1.2987(2) 0.37950(18) 0.0731(8) Uani 1 1 d .
H32 H 0.9966 1.3671 0.4052 0.088 Uiso 1 1 calc R
C14 C 0.2055(3) 0.2949(2) 0.03856(17) 0.0701(7) Uani 1 1 d .
H14 H 0.2573 0.33 0.0073 0.084 Uiso 1 1 calc R
C21 C 0.2688(3) 0.9081(2) 0.1223(2) 0.0756(8) Uani 1 1 d .
H21 H 0.2991 0.9768 0.1111 0.091 Uiso 1 1 calc R
C19 C 0.1437(3) 0.7053(2) 0.07439(17) 0.0749(8) Uani 1 1 d .
H19 H 0.088 0.6382 0.0308 0.09 Uiso 1 1 calc R
C4 C -0.2032(3) 0.6920(3) 0.41144(19) 0.0785(8) Uani 1 1 d .
H4 H -0.2459 0.7422 0.4469 0.094 Uiso 1 1 calc R
C52 C 0.6130(3) 1.1080(3) 0.12676(18) 0.0758(8) Uani 1 1 d .
H52 H 0.646 1.06 0.0806 0.091 Uiso 1 1 calc R
C5 C -0.2480(2) 0.5686(3) 0.3863(2) 0.0800(8) Uani 1 1 d .
H5 H -0.3188 0.5377 0.4063 0.096 Uiso 1 1 calc R
C43 C 0.5380(3) 0.6694(2) 0.12201(17) 0.0779(8) Uani 1 1 d .
H43 H 0.4607 0.6744 0.1048 0.093 Uiso 1 1 calc R
C12 C 0.1173(3) 0.1247(2) 0.06965(19) 0.0811(8) Uani 1 1 d .
H12 H 0.1104 0.0454 0.0613 0.097 Uiso 1 1 calc R
C40 C 0.7664(3) 0.6493(3) 0.16589(17) 0.0830(9) Uani 1 1 d .
H40 H 0.8442 0.6412 0.1775 0.1 Uiso 1 1 calc R
C35 C 1.1032(2) 1.0916(3) 0.30235(19) 0.0794(8) Uani 1 1 d .
H35 H 1.1299 1.0231 0.2774 0.095 Uiso 1 1 calc R
C13 C 0.1959(3) 0.1787(3) 0.02586(19) 0.0835(8) Uani 1 1 d .
H13 H 0.2424 0.1362 -0.0122 0.1 Uiso 1 1 calc R
C50 C 0.5109(3) 1.2616(3) 0.1809(2) 0.0885(9) Uani 1 1 d .
H50 H 0.4739 1.3158 0.1715 0.106 Uiso 1 1 calc R
C33 C 1.1475(3) 1.3054(3) 0.3772(2) 0.0933(10) Uani 1 1 d .
H33 H 1.2058 1.3802 0.4015 0.112 Uiso 1 1 calc R
C41 C 0.6681(4) 0.5491(3) 0.1329(2) 0.1019(11) Uani 1 1 d .
H41 H 0.6788 0.4743 0.1246 0.122 Uiso 1 1 calc R
C20 C 0.1873(3) 0.8087(3) 0.0588(2) 0.0899(9) Uani 1 1 d .
H20 H 0.1609 0.8104 0.0048 0.108 Uiso 1 1 calc R
C51 C 0.5594(3) 1.1900(3) 0.1141(2) 0.0977(10) Uani 1 1 d .
H51 H 0.5562 1.1965 0.0593 0.117 Uiso 1 1 calc R
C42 C 0.5536(4) 0.5587(3) 0.1118(2) 0.0961(10) Uani 1 1 d .
H42 H 0.4861 0.4906 0.0906 0.115 Uiso 1 1 calc R
C34 C 1.1858(3) 1.2035(4) 0.3395(2) 0.0997(11) Uani 1 1 d .
H34 H 1.2696 1.2108 0.3394 0.12 Uiso 1 1 calc R

loop_
_atom_site_aniso_label
_atom_site_aniso_U_11
_atom_site_aniso_U_22
_atom_site_aniso_U_33
_atom_site_aniso_U_23
_atom_site_aniso_U_13
_atom_site_aniso_U_12
O1 0.0567(10) 0.0492(9) 0.0604(10) 0.0191(8) 0.0114(7) 0.0206(7)
O2 0.0496(9) 0.0491(9) 0.0628(10) 0.0220(8) 0.0025(7) 0.0094(7)
F1 0.0774(10) 0.1026(12) 0.0852(11) 0.0363(10) -0.0210(8) 0.0267(9)
F2 0.1125(13) 0.1136(13) 0.0718(10) 0.0605(10) 0.0381(9) 0.0385(10)
C24 0.0432(12) 0.0414(11) 0.0481(13) 0.0158(10) 0.0031(9) 0.0098(9)
C46 0.0476(13) 0.0535(13) 0.0451(12) 0.0211(11) 0.0112(10) 0.0152(10)
C53 0.0478(13) 0.0466(12) 0.0432(12) 0.0163(10) 0.0091(9) 0.0145(10)
C17 0.0490(13) 0.0484(13) 0.0466(13) 0.0189(11) 0.0016(9) 0.0105(10)
C54 0.0558(14) 0.0523(13) 0.0474(13) 0.0199(11) 0.0092(10) 0.0120(11)
C8 0.0438(12) 0.0528(13) 0.0505(13) 0.0210(11) 0.0025(10) 0.0120(10)
C37 0.0509(13) 0.0644(15) 0.0456(13) 0.0280(12) 0.0121(10) 0.0209(11)
C18 0.0493(13) 0.0509(13) 0.0538(14) 0.0235(11) 0.0045(10) 0.0124(10)
C47 0.0460(12) 0.0561(13) 0.0500(13) 0.0239(12) 0.0059(10) 0.0103(10)
C30 0.0490(13) 0.0433(12) 0.0465(12) 0.0171(10) 0.0087(9) 0.0107(9)
C10 0.0655(15) 0.0470(13) 0.0450(13) 0.0150(11) 0.0017(11) 0.0159(11)
C7 0.0405(12) 0.0609(15) 0.0543(14) 0.0209(12) 0.0016(10) 0.0154(11)
C16 0.0624(15) 0.0532(14) 0.0446(13) 0.0185(11) 0.0072(10) 0.0124(11)
C48 0.0503(13) 0.0511(13) 0.0610(15) 0.0241(12) 0.0091(11) 0.0089(11)
C15 0.0627(15) 0.0484(13) 0.0423(12) 0.0134(11) 0.0051(10) 0.0145(11)
C1 0.0496(13) 0.0432(12) 0.0468(13) 0.0144(10) 0.0061(10) 0.0167(10)
C9 0.0550(14) 0.0544(14) 0.0552(14) 0.0223(12) 0.0029(11) 0.0075(11)
C23 0.0547(14) 0.0512(14) 0.0590(15) 0.0215(12) 0.0049(11) 0.0110(11)
C2 0.0429(13) 0.0677(16) 0.0540(14) 0.0252(13) 0.0077(10) 0.0220(11)
C45 0.0590(14) 0.0604(15) 0.0439(13) 0.0173(12) 0.0052(10) 0.0169(11)
C31 0.0434(13) 0.0673(16) 0.0623(15) 0.0379(13) 0.0033(10) 0.0028(11)
C39 0.0874(19) 0.0557(15) 0.0439(13) 0.0178(12) 0.0106(12) 0.0298(14)
C56 0.0825(19) 0.0680(16) 0.0538(15) 0.0352(14) 0.0291(13) 0.0329(14)
C29 0.0510(14) 0.0715(16) 0.0484(14) 0.0196(12) 0.0081(10) 0.0177(12)
C36 0.0490(14) 0.0762(17) 0.0605(15) 0.0389(14) 0.0137(11) 0.0194(12)
C25 0.0560(15) 0.0673(16) 0.0525(14) 0.0147(12) 0.0036(11) 0.0216(12)
C55 0.0598(15) 0.0595(15) 0.0625(16) 0.0284(13) 0.0187(12) 0.0160(12)
C38 0.0716(17) 0.0734(17) 0.0516(14) 0.0284(14) 0.0171(12) 0.0370(14)
C44 0.0788(17) 0.0505(14) 0.0412(13) 0.0127(11) 0.0105(11) 0.0165(12)
C22 0.0589(15) 0.0519(14) 0.0780(18) 0.0239(14) 0.0079(13) 0.0108(11)
C27 0.0532(15) 0.0589(15) 0.0643(16) 0.0254(13) -0.0137(12) 0.0090(11)
C58 0.0588(15) 0.0758(17) 0.0498(14) 0.0245(13) 0.0047(11) 0.0093(12)
C28 0.0631(16) 0.0762(17) 0.0489(14) 0.0247(13) -0.0010(12) 0.0120(13)
C3 0.0652(17) 0.0746(17) 0.0634(16) 0.0219(14) 0.0081(13) 0.0343(14)
C57 0.0773(19) 0.0880(19) 0.0456(14) 0.0302(14) 0.0070(12) 0.0199(15)
C26 0.0567(15) 0.0752(17) 0.0645(17) 0.0157(14) 0.0009(12) 0.0290(13)
C11 0.093(2) 0.0524(15) 0.0553(15) 0.0216(13) 0.0049(13) 0.0170(14)
C6 0.0451(14) 0.0850(19) 0.0761(18) 0.0326(16) 0.0117(12) 0.0172(13)
C49 0.0567(16) 0.0567(15) 0.097(2) 0.0308(16) 0.0116(14) 0.0165(12)
C32 0.0674(18) 0.0715(18) 0.0793(19) 0.0430(16) -0.0044(14) -0.0007(14)
C14 0.0885(19) 0.0616(16) 0.0559(16) 0.0149(14) 0.0178(13) 0.0255(14)
C21 0.0813(19) 0.0639(17) 0.091(2) 0.0461(17) 0.0109(16) 0.0132(14)
C19 0.089(2) 0.0621(16) 0.0642(17) 0.0279(14) -0.0147(14) 0.0056(14)
C4 0.0634(18) 0.109(2) 0.078(2) 0.0350(19) 0.0214(14) 0.0515(17)
C52 0.100(2) 0.0837(19) 0.0588(16) 0.0375(15) 0.0151(14) 0.0358(16)
C5 0.0502(16) 0.112(3) 0.087(2) 0.043(2) 0.0206(14) 0.0303(16)
C43 0.095(2) 0.0596(17) 0.0594(17) 0.0105(14) 0.0082(14) 0.0087(15)
C12 0.117(2) 0.0509(15) 0.0730(19) 0.0162(15) 0.0042(17) 0.0347(16)
C40 0.132(3) 0.0667(19) 0.0559(17) 0.0219(15) 0.0027(16) 0.0436(19)
C35 0.0538(17) 0.117(2) 0.088(2) 0.058(2) 0.0217(14) 0.0296(17)
C13 0.108(2) 0.0698(19) 0.073(2) 0.0188(17) 0.0218(17) 0.0407(17)
C50 0.089(2) 0.078(2) 0.109(3) 0.048(2) -0.0083(19) 0.0283(17)
C33 0.062(2) 0.107(3) 0.107(3) 0.067(2) -0.0104(16) -0.0179(18)
C41 0.176(4) 0.059(2) 0.068(2) 0.0225(17) 0.004(2) 0.034(2)
C20 0.113(2) 0.078(2) 0.083(2) 0.0492(18) -0.0127(18) 0.0109(18)
C51 0.140(3) 0.096(2) 0.076(2) 0.051(2) 0.003(2) 0.042(2)
C42 0.142(3) 0.0564(19) 0.068(2) 0.0150(16) 0.009(2) 0.0064(19)
C34 0.0508(18) 0.143(3) 0.118(3) 0.077(3) 0.0100(17) 0.008(2)

loop_
_atom_type_symbol
_atom_type_description
_atom_type_scat_dispersion_real
_atom_type_scat_dispersion_imag
_atom_type_scat_source
C C 0.0181 0.0091 'International Tables Vol C Tables 4.2.6.8 and 6.1.1.4'
H H 0 0 'International Tables Vol C Tables 4.2.6.8 and 6.1.1.4'
O O 0.0492 0.0322 'International Tables Vol C Tables 4.2.6.8 and 6.1.1.4'
F F 0.0727 0.0534 'International Tables Vol C Tables 4.2.6.8 and 6.1.1.4'

loop_
_geom_angle_atom_site_label_1
_geom_angle_atom_site_label_2
_geom_angle_atom_site_label_3
_geom_angle
C2 O1 C1 107.90(16)
C31 O2 C30 108.08(16)
C25 C24 C29 117.6(2)
C25 C24 C1 122.3(2)
C29 C24 C1 120.02(19)
C45 C46 C47 118.9(2)
C45 C46 C30 121.0(2)
C47 C46 C30 120.01(19)
C54 C53 C58 117.6(2)
C54 C53 C30 123.20(19)
C58 C53 C30 119.22(19)
C16 C17 C18 117.8(2)
C16 C17 C1 122.6(2)
C18 C17 C1 119.17(19)
C53 C54 C55 121.3(2)
C9 C8 C7 126.5(2)
C9 C8 C1 127.5(2)
C7 C8 C1 105.88(18)
C38 C37 C36 127.6(2)
C38 C37 C30 126.3(2)
C36 C37 C30 106.0(2)
C23 C18 C19 117.8(2)
C23 C18 C17 121.3(2)
C19 C18 C17 120.8(2)
C52 C47 C48 117.7(2)
C52 C47 C46 120.6(2)
C48 C47 C46 121.6(2)
O2 C30 C46 108.16(17)
O2 C30 C53 106.41(16)
C46 C30 C53 115.49(17)
O2 C30 C37 104.00(16)
C46 C30 C37 110.77(18)
C53 C30 C37 111.22(17)
C11 C10 C15 118.3(2)
C11 C10 C9 118.1(2)
C15 C10 C9 123.6(2)
C2 C7 C6 119.4(2)
C2 C7 C8 107.9(2)
C6 C7 C8 132.6(2)
C17 C16 C15 132.1(2)
C49 C48 C47 121.2(2)
C14 C15 C10 118.4(2)
C14 C15 C16 116.4(2)
C10 C15 C16 125.1(2)
O1 C1 C17 108.25(16)
O1 C1 C8 103.26(16)
C17 C1 C8 112.90(17)
O1 C1 C24 106.46(16)
C17 C1 C24 114.40(17)
C8 C1 C24 110.72(17)
C8 C9 C10 129.1(2)
C22 C23 C18 121.1(2)
C7 C2 C3 123.4(2)
C7 C2 O1 112.9(2)
C3 C2 O1 123.7(2)
C46 C45 C44 130.9(2)
C36 C31 C32 123.1(2)
C36 C31 O2 113.0(2)
C32 C31 O2 123.8(2)
C40 C39 C44 118.4(3)
C40 C39 C38 118.1(3)
C44 C39 C38 123.4(2)
C55 C56 F2 118.8(2)
C55 C56 C57 122.8(2)
F2 C56 C57 118.3(2)
C28 C29 C24 121.9(2)
C31 C36 C35 119.6(3)
C31 C36 C37 108.0(2)
C35 C36 C37 132.4(3)
C24 C25 C26 121.2(2)
C56 C55 C54 118.5(2)
C37 C38 C39 128.1(2)
C43 C44 C39 118.6(2)
C43 C44 C45 117.0(2)
C39 C44 C45 124.3(2)
C21 C22 C23 120.4(2)
C26 C27 F1 119.4(2)
C26 C27 C28 122.2(2)
F1 C27 C28 118.4(2)
C57 C58 C53 121.9(2)
C27 C28 C29 118.4(2)
C2 C3 C4 116.1(3)
C56 C57 C58 117.9(2)
C27 C26 C25 118.8(2)
C12 C11 C10 121.5(3)
C5 C6 C7 118.8(3)
C50 C49 C48 120.3(3)
C31 C32 C33 116.3(3)
C13 C14 C15 122.2(3)
C22 C21 C20 119.6(2)
C18 C19 C20 120.6(2)
C5 C4 C3 121.6(3)
C51 C52 C47 120.4(3)
C6 C5 C4 120.6(3)
C42 C43 C44 120.9(3)
C11 C12 C13 120.1(3)
C41 C40 C39 121.9(3)
C34 C35 C36 118.4(3)
C14 C13 C12 119.5(3)
C51 C50 C49 119.4(3)
C34 C33 C32 121.3(3)
C40 C41 C42 119.9(3)
C21 C20 C19 120.4(3)
C50 C51 C52 120.9(3)
C41 C42 C43 120.2(3)
C35 C34 C33 121.4(3)

loop_
_geom_bond_atom_site_label_1
_geom_bond_atom_site_label_2
_geom_bond_distance
O1 C2 1.381(3)
O1 C1 1.481(2)
O2 C31 1.379(3)
O2 C30 1.475(2)
F1 C27 1.358(2)
F2 C56 1.361(2)
C24 C25 1.379(3)
C24 C29 1.382(3)
C24 C1 1.535(3)
C46 C45 1.345(3)
C46 C47 1.485(3)
C46 C30 1.513(3)
C53 C54 1.381(3)
C53 C58 1.388(3)
C53 C30 1.525(3)
C17 C16 1.346(3)
C17 C18 1.492(3)
C17 C1 1.508(3)
C54 C55 1.386(3)
C8 C9 1.333(3)
C8 C7 1.455(3)
C8 C1 1.529(3)
C37 C38 1.335(3)
C37 C36 1.454(3)
C37 C30 1.527(3)
C18 C23 1.383(3)
C18 C19 1.384(3)
C47 C52 1.384(3)
C47 C48 1.388(3)
C10 C11 1.401(3)
C10 C15 1.403(3)
C10 C9 1.444(3)
C7 C2 1.372(3)
C7 C6 1.386(3)
C16 C15 1.459(3)
C48 C49 1.372(3)
C15 C14 1.396(3)
C23 C22 1.378(3)
C2 C3 1.380(3)
C45 C44 1.460(3)
C31 C36 1.373(3)
C31 C32 1.376(3)
C39 C40 1.402(3)
C39 C44 1.405(3)
C39 C38 1.446(3)
C56 C55 1.353(3)
C56 C57 1.365(3)
C29 C28 1.377(3)
C36 C35 1.388(3)
C25 C26 1.387(3)
C44 C43 1.403(3)
C22 C21 1.365(3)
C27 C26 1.355(3)
C27 C28 1.362(3)
C58 C57 1.376(3)
C3 C4 1.388(4)
C11 C12 1.372(4)
C6 C5 1.372(4)
C49 C50 1.368(4)
C32 C33 1.390(4)
C14 C13 1.362(3)
C21 C20 1.366(4)
C19 C20 1.385(3)
C4 C5 1.387(4)
C52 C51 1.381(4)
C43 C42 1.384(4)
C12 C13 1.371(4)
C40 C41 1.362(4)
C35 C34 1.369(4)
C50 C51 1.363(4)
C33 C34 1.376(4)
C41 C42 1.371(5)
